data_7031094
loop_
_publ_author_name
'Shavaleev, Nail M.'
'Bell, Z\"oe R'
'Easun, Timothy L.'
'Rutkaite, Ramune'
'Swanson, Linda'
'Ward, Michael D.'

_publ_section_title
;
 Complexes of substituted derivatives of 2-(2-pyridyl)benzimidazole with
 Re(I), Ru(II) and Pt(II): structures, redox and luminescence properties.
;
_journal_issue 21
_journal_name_full 'Dalton transactions (Cambridge, England : 2003)'
_journal_page_first 3678
_journal_page_last 3688
_journal_paper_doi 10.1039/B411341A
_journal_year 2004
_chemical_formula_moiety 'C33 H23 N5 Pt'
_chemical_formula_sum 'C33 H23 N5 Pt'
_chemical_formula_weight 684.65
_chemical_name_systematic
;
?
;
_space_group_IT_number 14
_symmetry_cell_setting monoclinic
_symmetry_space_group_name_Hall '-P 2ybc'
_symmetry_space_group_name_H-M 'P 1 21/c 1'
_atom_sites_solution_hydrogens geom
_atom_sites_solution_primary direct
_atom_sites_solution_secondary difmap
_audit_creation_method SHELXL-97
_cell_angle_alpha 90.00
_cell_angle_beta 99.635(12)
_cell_angle_gamma 90.00
_cell_formula_units_Z 4
_cell_length_a 12.2261(14)
_cell_length_b 12.0913(19)
_cell_length_c 22.271(3)
_cell_measurement_reflns_used 198
_cell_measurement_temperature 173(2)
_cell_measurement_theta_max 1
_cell_measurement_theta_min 0.796
_cell_volume 3245.9(8)
_computing_cell_refinement 'Bruker SAINT (Bruker, 1998)'
_computing_data_collection 'Bruker SMART (Bruker, 1998)'
_computing_data_reduction 'Bruker SHELXTL (Bruker, 1998)'
_computing_molecular_graphics 'Bruker SHELXTL (Bruker, 1998)'
_computing_publication_material 'Bruker SHELXTL (Bruker, 1998)'
_computing_structure_refinement 'Bruker SHELXTL (Bruker, 1998)'
_computing_structure_solution 'Bruker SHELXTL (Bruker, 1998)'
_diffrn_ambient_temperature 173(2)
_diffrn_detector_area_resol_mean 8.2
_diffrn_measured_fraction_theta_full 0.994
_diffrn_measured_fraction_theta_max 0.994
_diffrn_measurement_device_type 'CCD area detector'
_diffrn_measurement_method '\w rotation with narrow frames'
_diffrn_radiation_monochromator graphite
_diffrn_radiation_source 'fine-focus sealed tube'
_diffrn_radiation_type MoK\a
_diffrn_radiation_wavelength 0.71073
_diffrn_reflns_av_R_equivalents 0.0363
_diffrn_reflns_av_sigmaI/netI 0.0418
_diffrn_reflns_limit_h_max 15
_diffrn_reflns_limit_h_min -12
_diffrn_reflns_limit_k_max 15
_diffrn_reflns_limit_k_min -13
_diffrn_reflns_limit_l_max 28
_diffrn_reflns_limit_l_min -28
_diffrn_reflns_number 20823
_diffrn_reflns_theta_full 27.50
_diffrn_reflns_theta_max 27.50
_diffrn_reflns_theta_min 2.29
_diffrn_standards_decay_% 0
_diffrn_standards_number 0
_exptl_absorpt_coefficient_mu 4.349
_exptl_absorpt_correction_T_max 0.18
_exptl_absorpt_correction_T_min 0.11
_exptl_absorpt_correction_type multi-scan
_exptl_absorpt_process_details 'SADABS (Sheldrick, 1996)'
_exptl_crystal_colour yellow
_exptl_crystal_density_diffrn 1.401
_exptl_crystal_density_method 'not measured'
_exptl_crystal_description block
_exptl_crystal_F_000 1336
_exptl_crystal_size_max 0.5
_exptl_crystal_size_mid 0.5
_exptl_crystal_size_min 0.4
_refine_diff_density_max 3.996
_refine_diff_density_min -0.668
_refine_diff_density_rms 0.122
_refine_ls_extinction_method none
_refine_ls_goodness_of_fit_ref 1.052
_refine_ls_hydrogen_treatment mixed
_refine_ls_matrix_type full
_refine_ls_number_parameters 352
_refine_ls_number_reflns 7426
_refine_ls_number_restraints 0
_refine_ls_restrained_S_all 1.052
_refine_ls_R_factor_all 0.0390
_refine_ls_R_factor_gt 0.0290
_refine_ls_shift/su_max 0.006
_refine_ls_shift/su_mean 0.000
_refine_ls_structure_factor_coef Fsqd
_refine_ls_weighting_details 'calc w=1/[\s^2^(Fo^2^)+(0.0351P)^2^+1.6351P] where P=(Fo^2^+2Fc^2^)/3'
_refine_ls_weighting_scheme calc
_refine_ls_wR_factor_gt 0.0717
_refine_ls_wR_factor_ref 0.0744
_reflns_number_gt 6063
_reflns_number_total 7426
_reflns_threshold_expression >2\s(I)
_cod_data_source_file b411341a.txt
_cod_data_source_block test_2
_cod_depositor_comments
;
The following automatic conversions were performed:

'_symmetry_cell_setting' value 'Monoclinic' changed to 'monoclinic'
according to
/usr/data/users/saulius/automatic-downloads/retrospective/RSC/lib/dictionaries/cif_core.dic
dictionary named 'cif_core.dic' version 2.4.2 from 2011-04-26.

Automatic conversion script
Id: cif_fix_values 2281 2013-09-26 08:29:07Z andrius 
;
_cod_original_cell_volume 3245.8(8)
_cod_original_sg_symbol_H-M 'P 21/c'
_cod_database_code 7031094

loop_
_symmetry_equiv_pos_as_xyz
'x, y, z'
'-x, y+1/2, -z+1/2'
'-x, -y, -z'
'x, -y-1/2, z-1/2'

loop_
_atom_site_label
_atom_site_type_symbol
_atom_site_fract_x
_atom_site_fract_y
_atom_site_fract_z
_atom_site_U_iso_or_equiv
_atom_site_adp_type
_atom_site_occupancy
_atom_site_symmetry_multiplicity
_atom_site_calc_flag
_atom_site_refinement_flags
Pt1 Pt 1.031027(11) 1.081708(12) -0.096968(6) 0.01970(5) Uani 1 1 d .
N11 N 1.1300(2) 1.1503(3) -0.02138(14) 0.0213(6) Uani 1 1 d .
N21 N 1.0981(3) 0.9432(2) -0.05078(14) 0.0212(7) Uani 1 1 d .
N23 N 1.1987(2) 0.8676(3) 0.03197(13) 0.0215(6) Uani 1 1 d .
N44 N 0.6767(3) 0.9198(3) -0.23525(18) 0.0411(9) Uani 1 1 d .
N54 N 0.7698(3) 1.4275(3) -0.14939(15) 0.0314(8) Uani 1 1 d .
C12 C 1.1417(3) 1.2602(3) -0.01045(17) 0.0277(8) Uani 1 1 d .
H12A H 1.1060 1.3108 -0.0401 0.033 Uiso 1 1 calc R
C13 C 1.2039(4) 1.3013(4) 0.0426(2) 0.0341(10) Uani 1 1 d .
H13A H 1.2117 1.3788 0.0488 0.041 Uiso 1 1 calc R
C14 C 1.2546(3) 1.2286(3) 0.08627(18) 0.0315(9) Uani 1 1 d .
H14A H 1.2971 1.2554 0.1230 0.038 Uiso 1 1 calc R
C15 C 1.2428(3) 1.1165(3) 0.07593(18) 0.0250(8) Uani 1 1 d .
H15A H 1.2767 1.0654 0.1057 0.030 Uiso 1 1 calc R
C16 C 1.1816(3) 1.0788(3) 0.02204(17) 0.0215(7) Uani 1 1 d .
C22 C 1.1620(3) 0.9628(3) 0.00266(15) 0.0175(7) Uani 1 1 d .
C23 C 1.2749(3) 0.8521(3) 0.09021(16) 0.0230(8) Uani 1 1 d .
H23A H 1.2719 0.7739 0.1030 0.028 Uiso 1 1 calc R
H23B H 1.2496 0.8986 0.1218 0.028 Uiso 1 1 calc R
C24 C 1.1527(3) 0.7808(3) -0.00587(17) 0.0249(8) Uani 1 1 d .
C25 C 1.1613(4) 0.6669(3) 0.00245(19) 0.0316(9) Uani 1 1 d .
H25A H 1.2029 0.6344 0.0379 0.038 Uiso 1 1 calc R
C26 C 1.1044(4) 0.6044(4) -0.0449(2) 0.0405(11) Uani 1 1 d .
H26A H 1.1060 0.5262 -0.0413 0.049 Uiso 1 1 calc R
C27 C 1.0451(4) 0.6514(4) -0.09741(19) 0.0371(10) Uani 1 1 d .
H27A H 1.0101 0.6040 -0.1289 0.045 Uiso 1 1 calc R
C28 C 1.0354(3) 0.7630(4) -0.10544(18) 0.0306(9) Uani 1 1 d .
H28A H 0.9933 0.7947 -0.1410 0.037 Uiso 1 1 calc R
C29 C 1.0918(3) 0.8289(3) -0.05739(17) 0.0234(8) Uani 1 1 d .
C31 C 1.3941(3) 0.8820(3) 0.08578(17) 0.0235(8) Uani 1 1 d .
C32 C 1.4581(3) 0.9399(4) 0.13228(19) 0.0323(10) Uani 1 1 d .
H32A H 1.4268 0.9627 0.1665 0.039 Uiso 1 1 calc R
C33 C 1.5689(4) 0.9652(4) 0.1295(2) 0.0384(10) Uani 1 1 d .
H33A H 1.6123 1.0045 0.1620 0.046 Uiso 1 1 calc R
C34 C 1.6149(4) 0.9338(4) 0.0804(2) 0.0413(11) Uani 1 1 d .
H34A H 1.6901 0.9512 0.0786 0.050 Uiso 1 1 calc R
C35 C 1.5511(4) 0.8764(4) 0.0334(2) 0.0391(11) Uani 1 1 d .
H35A H 1.5829 0.8535 -0.0007 0.047 Uiso 1 1 calc R
C36 C 1.4409(3) 0.8521(4) 0.03560(19) 0.0319(9) Uani 1 1 d .
H36A H 1.3973 0.8146 0.0025 0.038 Uiso 1 1 calc R
C41 C 0.9334(3) 1.0085(3) -0.16316(17) 0.0240(8) Uani 1 1 d .
C42 C 0.8643(3) 0.9646(4) -0.20168(18) 0.0272(8) Uani 1 1 d .
C43 C 0.7821(3) 0.9112(3) -0.24515(18) 0.0277(8) Uani 1 1 d .
C45 C 0.5967(4) 0.8722(4) -0.2767(2) 0.0473(12) Uani 1 1 d .
H45A H 0.5219 0.8787 -0.2707 0.057 Uiso 1 1 calc R
C46 C 0.6176(4) 0.8153(4) -0.3267(2) 0.0414(11) Uani 1 1 d .
H46A H 0.5585 0.7837 -0.3545 0.050 Uiso 1 1 calc R
C47 C 0.7256(4) 0.8046(4) -0.3361(2) 0.0433(12) Uani 1 1 d .
H47A H 0.7427 0.7645 -0.3700 0.052 Uiso 1 1 calc R
C48 C 0.8085(4) 0.8539(4) -0.2947(2) 0.0376(10) Uani 1 1 d .
H48A H 0.8837 0.8485 -0.3004 0.045 Uiso 1 1 calc R
C51 C 0.9672(3) 1.2203(3) -0.13233(17) 0.0254(8) Uani 1 1 d .
C52 C 0.9198(3) 1.3036(3) -0.15157(17) 0.0256(8) Uani 1 1 d .
C53 C 0.8578(3) 1.3985(3) -0.17542(17) 0.0256(8) Uani 1 1 d .
C55 C 0.7108(4) 1.5159(4) -0.17240(19) 0.0361(10) Uani 1 1 d .
H55A H 0.6485 1.5365 -0.1545 0.043 Uiso 1 1 calc R
C56 C 0.7346(4) 1.5789(4) -0.2204(2) 0.0400(11) Uani 1 1 d .
H56A H 0.6902 1.6410 -0.2348 0.048 Uiso 1 1 calc R
C57 C 0.8240(4) 1.5491(4) -0.2464(2) 0.0409(11) Uani 1 1 d .
H57A H 0.8430 1.5910 -0.2793 0.049 Uiso 1 1 calc R
C58 C 0.8863(4) 1.4582(4) -0.22492(18) 0.0336(10) Uani 1 1 d .
H58A H 0.9477 1.4361 -0.2432 0.040 Uiso 1 1 calc R

loop_
_atom_site_aniso_label
_atom_site_aniso_U_11
_atom_site_aniso_U_22
_atom_site_aniso_U_33
_atom_site_aniso_U_23
_atom_site_aniso_U_13
_atom_site_aniso_U_12
Pt1 0.01790(8) 0.02273(8) 0.01849(8) 0.00216(6) 0.00308(5) 0.00136(6)
N11 0.0186(15) 0.0225(17) 0.0233(16) 0.0022(13) 0.0047(13) -0.0042(12)
N21 0.0227(16) 0.0177(16) 0.0221(16) 0.0038(12) 0.0009(13) 0.0024(12)
N23 0.0196(16) 0.0239(17) 0.0218(16) 0.0024(13) 0.0057(13) 0.0025(12)
N44 0.029(2) 0.050(2) 0.044(2) -0.0074(19) 0.0047(17) -0.0004(17)
N54 0.0330(19) 0.034(2) 0.0277(18) 0.0016(15) 0.0058(15) 0.0031(15)
C12 0.030(2) 0.023(2) 0.029(2) 0.0045(17) 0.0005(16) 0.0009(17)
C13 0.035(2) 0.024(2) 0.041(2) -0.0034(18) 0.001(2) -0.0049(17)
C14 0.026(2) 0.038(3) 0.029(2) -0.0129(18) -0.0026(16) -0.0054(17)
C15 0.0213(19) 0.026(2) 0.028(2) 0.0036(16) 0.0041(16) 0.0036(15)
C16 0.0154(17) 0.0263(19) 0.0234(18) 0.0057(16) 0.0055(14) 0.0003(14)
C22 0.0124(16) 0.0234(18) 0.0176(17) 0.0003(14) 0.0048(13) 0.0023(14)
C23 0.0212(19) 0.029(2) 0.0183(18) 0.0052(15) 0.0022(15) 0.0060(15)
C24 0.024(2) 0.027(2) 0.0242(19) -0.0017(15) 0.0064(16) 0.0013(15)
C25 0.035(2) 0.027(2) 0.032(2) 0.0046(18) 0.0044(18) 0.0025(18)
C26 0.053(3) 0.021(2) 0.046(3) -0.0019(19) 0.006(2) 0.0014(19)
C27 0.043(3) 0.028(2) 0.037(2) -0.0043(19) -0.002(2) 0.0008(18)
C28 0.033(2) 0.027(2) 0.031(2) -0.0027(17) 0.0015(17) 0.0024(17)
C29 0.025(2) 0.021(2) 0.0256(19) 0.0002(15) 0.0068(16) 0.0017(15)
C31 0.0212(19) 0.027(2) 0.0235(19) 0.0102(16) 0.0064(15) 0.0078(15)
C32 0.027(2) 0.043(3) 0.028(2) 0.0038(18) 0.0049(17) 0.0056(18)
C33 0.030(2) 0.043(3) 0.040(3) 0.007(2) -0.0019(19) -0.002(2)
C34 0.026(2) 0.045(3) 0.054(3) 0.019(2) 0.012(2) 0.0056(19)
C35 0.037(3) 0.044(3) 0.042(3) 0.003(2) 0.023(2) 0.005(2)
C36 0.032(2) 0.036(2) 0.029(2) 0.0000(18) 0.0097(18) 0.0037(18)
C41 0.0236(19) 0.027(2) 0.0228(19) 0.0028(16) 0.0091(16) 0.0041(15)
C42 0.024(2) 0.033(2) 0.026(2) 0.0005(17) 0.0048(16) 0.0028(17)
C43 0.030(2) 0.028(2) 0.0248(19) 0.0010(17) 0.0019(16) 0.0014(17)
C45 0.029(2) 0.052(3) 0.059(3) 0.002(3) 0.002(2) -0.006(2)
C46 0.038(3) 0.039(3) 0.040(3) 0.001(2) -0.012(2) -0.008(2)
C47 0.054(3) 0.045(3) 0.030(2) -0.010(2) 0.003(2) -0.017(2)
C48 0.032(2) 0.047(3) 0.034(2) -0.007(2) 0.0060(19) -0.005(2)
C51 0.026(2) 0.029(2) 0.0215(18) 0.0046(16) 0.0050(16) -0.0019(16)
C52 0.026(2) 0.030(2) 0.0210(19) 0.0056(16) 0.0055(16) -0.0011(16)
C53 0.027(2) 0.024(2) 0.0235(19) 0.0033(15) 0.0002(16) -0.0011(15)
C55 0.040(3) 0.035(3) 0.034(2) 0.0002(19) 0.009(2) 0.0092(19)
C56 0.051(3) 0.036(3) 0.030(2) 0.0056(19) -0.002(2) 0.011(2)
C57 0.054(3) 0.040(3) 0.029(2) 0.015(2) 0.008(2) 0.004(2)
C58 0.035(2) 0.039(2) 0.027(2) 0.0092(18) 0.0051(18) 0.0034(19)

loop_
_atom_type_symbol
_atom_type_description
_atom_type_scat_dispersion_real
_atom_type_scat_dispersion_imag
_atom_type_scat_source
C C 0.0033 0.0016 'International Tables Vol C Tables 4.2.6.8 and 6.1.1.4'
H H 0.0000 0.0000 'International Tables Vol C Tables 4.2.6.8 and 6.1.1.4'
N N 0.0061 0.0033 'International Tables Vol C Tables 4.2.6.8 and 6.1.1.4'
Pt Pt -1.7033 8.3905 'International Tables Vol C Tables 4.2.6.8 and 6.1.1.4'

loop_
_geom_angle_atom_site_label_1
_geom_angle_atom_site_label_2
_geom_angle_atom_site_label_3
_geom_angle
C41 Pt1 C51 86.08(16)
C41 Pt1 N21 98.68(14)
C51 Pt1 N21 173.91(14)
C41 Pt1 N11 175.08(13)
C51 Pt1 N11 97.10(14)
N21 Pt1 N11 77.91(12)
C12 N11 C16 118.1(3)
C12 N11 Pt1 124.6(3)
C16 N11 Pt1 117.2(2)
C22 N21 C29 106.6(3)
C22 N21 Pt1 115.2(2)
C29 N21 Pt1 138.1(3)
C22 N23 C24 106.1(3)
C22 N23 C23 129.6(3)
C24 N23 C23 124.2(3)
C43 N44 C45 117.2(4)
C55 N54 C53 117.3(4)
N11 C12 C13 122.1(4)
N11 C12 H12A 119.0
C13 C12 H12A 119.0
C14 C13 C12 119.4(4)
C14 C13 H13A 120.3
C12 C13 H13A 120.3
C15 C14 C13 119.1(4)
C15 C14 H14A 120.4
C13 C14 H14A 120.4
C14 C15 C16 119.7(4)
C14 C15 H15A 120.1
C16 C15 H15A 120.1
N11 C16 C15 121.6(3)
N11 C16 C22 111.1(3)
C15 C16 C22 127.3(3)
N21 C22 N23 112.0(3)
N21 C22 C16 118.2(3)
N23 C22 C16 129.7(3)
N23 C23 C31 112.5(3)
N23 C23 H23A 109.1
C31 C23 H23A 109.1
N23 C23 H23B 109.1
C31 C23 H23B 109.1
H23A C23 H23B 107.8
C29 C24 C25 122.9(4)
C29 C24 N23 106.8(3)
C25 C24 N23 130.3(4)
C26 C25 C24 114.9(4)
C26 C25 H25A 122.5
C24 C25 H25A 122.5
C25 C26 C27 122.8(4)
C25 C26 H26A 118.6
C27 C26 H26A 118.6
C28 C27 C26 122.4(4)
C28 C27 H27A 118.8
C26 C27 H27A 118.8
C27 C28 C29 115.8(4)
C27 C28 H28A 122.1
C29 C28 H28A 122.1
C24 C29 N21 108.4(3)
C24 C29 C28 121.1(4)
N21 C29 C28 130.5(3)
C32 C31 C36 118.6(4)
C32 C31 C23 120.1(3)
C36 C31 C23 121.3(4)
C31 C32 C33 120.6(4)
C31 C32 H32A 119.7
C33 C32 H32A 119.7
C34 C33 C32 120.5(4)
C34 C33 H33A 119.8
C32 C33 H33A 119.8
C33 C34 C35 119.3(4)
C33 C34 H34A 120.3
C35 C34 H34A 120.3
C34 C35 C36 120.5(4)
C34 C35 H35A 119.7
C36 C35 H35A 119.7
C31 C36 C35 120.5(4)
C31 C36 H36A 119.8
C35 C36 H36A 119.8
C42 C41 Pt1 174.0(3)
C41 C42 C43 178.1(4)
N44 C43 C48 121.7(4)
N44 C43 C42 116.0(4)
C48 C43 C42 122.3(4)
N44 C45 C46 123.8(5)
N44 C45 H45A 118.1
C46 C45 H45A 118.1
C45 C46 C47 119.0(4)
C45 C46 H46A 120.5
C47 C46 H46A 120.5
C46 C47 C48 118.1(4)
C46 C47 H47A 120.9
C48 C47 H47A 120.9
C47 C48 C43 120.1(4)
C47 C48 H48A 119.9
C43 C48 H48A 119.9
C52 C51 Pt1 174.1(3)
C51 C52 C53 176.6(4)
N54 C53 C58 121.4(4)
N54 C53 C52 117.4(3)
C58 C53 C52 121.2(4)
N54 C55 C56 124.4(4)
N54 C55 H55A 117.8
C56 C55 H55A 117.8
C57 C56 C55 117.9(4)
C57 C56 H56A 121.0
C55 C56 H56A 121.0
C56 C57 C58 119.9(4)
C56 C57 H57A 120.1
C58 C57 H57A 120.1
C57 C58 C53 119.1(4)
C57 C58 H58A 120.5
C53 C58 H58A 120.5

loop_
_geom_bond_atom_site_label_1
_geom_bond_atom_site_label_2
_geom_bond_distance
Pt1 C41 1.947(4)
Pt1 C51 1.958(4)
Pt1 N21 2.062(3)
Pt1 N11 2.075(3)
N11 C12 1.354(5)
N11 C16 1.369(5)
N21 C22 1.331(4)
N21 C29 1.391(5)
N23 C22 1.362(5)
N23 C24 1.403(5)
N23 C23 1.477(4)
N44 C43 1.347(5)
N44 C45 1.355(6)
N54 C55 1.343(5)
N54 C53 1.351(5)
C12 C13 1.385(5)
C12 H12A 0.9500
C13 C14 1.379(6)
C13 H13A 0.9500
C14 C15 1.378(5)
C14 H14A 0.9500
C15 C16 1.381(5)
C15 H15A 0.9500
C16 C22 1.475(5)
C23 C31 1.521(5)
C23 H23A 0.9900
C23 H23B 0.9900
C24 C29 1.387(5)
C24 C25 1.392(6)
C25 C26 1.385(6)
C25 H25A 0.9500
C26 C27 1.391(6)
C26 H26A 0.9500
C27 C28 1.364(6)
C27 H27A 0.9500
C28 C29 1.417(5)
C28 H28A 0.9500
C31 C32 1.380(6)
C31 C36 1.386(5)
C32 C33 1.400(6)
C32 H32A 0.9500
C33 C34 1.364(6)
C33 H33A 0.9500
C34 C35 1.384(7)
C34 H34A 0.9500
C35 C36 1.387(6)
C35 H35A 0.9500
C36 H36A 0.9500
C41 C42 1.220(5)
C42 C43 1.428(6)
C43 C48 1.387(6)
C45 C46 1.368(7)
C45 H45A 0.9500
C46 C47 1.377(7)
C46 H46A 0.9500
C47 C48 1.386(6)
C47 H47A 0.9500
C48 H48A 0.9500
C51 C52 1.205(5)
C52 C53 1.427(5)
C53 C58 1.410(5)
C55 C56 1.383(6)
C55 H55A 0.9500
C56 C57 1.369(7)
C56 H56A 0.9500
C57 C58 1.377(6)
C57 H57A 0.9500
C58 H58A 0.9500

loop_
_geom_torsion_atom_site_label_1
_geom_torsion_atom_site_label_2
_geom_torsion_atom_site_label_3
_geom_torsion_atom_site_label_4
_geom_torsion
C51 Pt1 N11 C12 -4.1(3)
N21 Pt1 N11 C12 179.5(3)
C51 Pt1 N11 C16 171.8(3)
N21 Pt1 N11 C16 -4.6(2)
C41 Pt1 N21 C22 -172.8(3)
N11 Pt1 N21 C22 3.6(2)
C41 Pt1 N21 C29 2.5(4)
N11 Pt1 N21 C29 178.9(4)
C16 N11 C12 C13 0.3(6)
Pt1 N11 C12 C13 176.2(3)
N11 C12 C13 C14 -1.0(6)
C12 C13 C14 C15 0.5(6)
C13 C14 C15 C16 0.6(6)
C12 N11 C16 C15 0.8(5)
Pt1 N11 C16 C15 -175.4(3)
C12 N11 C16 C22 -179.2(3)
Pt1 N11 C16 C22 4.7(4)
C14 C15 C16 N11 -1.3(6)
C14 C15 C16 C22 178.7(4)
C29 N21 C22 N23 0.1(4)
Pt1 N21 C22 N23 176.8(2)
C29 N21 C22 C16 -179.0(3)
Pt1 N21 C22 C16 -2.3(4)
C24 N23 C22 N21 -0.9(4)
C23 N23 C22 N21 176.7(3)
C24 N23 C22 C16 178.1(3)
C23 N23 C22 C16 -4.3(6)
N11 C16 C22 N21 -1.5(4)
C15 C16 C22 N21 178.5(3)
N11 C16 C22 N23 179.5(3)
C15 C16 C22 N23 -0.5(6)
C22 N23 C23 C31 -70.8(5)
C24 N23 C23 C31 106.4(4)
C22 N23 C24 C29 1.3(4)
C23 N23 C24 C29 -176.5(3)
C22 N23 C24 C25 -178.5(4)
C23 N23 C24 C25 3.7(6)
C29 C24 C25 C26 0.2(6)
N23 C24 C25 C26 -180.0(4)
C24 C25 C26 C27 1.3(7)
C25 C26 C27 C28 -2.3(8)
C26 C27 C28 C29 1.5(7)
C25 C24 C29 N21 178.6(4)
N23 C24 C29 N21 -1.3(4)
C25 C24 C29 C28 -0.9(6)
N23 C24 C29 C28 179.2(3)
C22 N21 C29 C24 0.7(4)
Pt1 N21 C29 C24 -174.8(3)
C22 N21 C29 C28 -179.8(4)
Pt1 N21 C29 C28 4.6(7)
C27 C28 C29 C24 0.1(6)
C27 C28 C29 N21 -179.3(4)
N23 C23 C31 C32 138.4(4)
N23 C23 C31 C36 -41.7(5)
C36 C31 C32 C33 -1.7(6)
C23 C31 C32 C33 178.2(4)
C31 C32 C33 C34 0.6(7)
C32 C33 C34 C35 -0.1(7)
C33 C34 C35 C36 0.8(7)
C32 C31 C36 C35 2.3(6)
C23 C31 C36 C35 -177.6(4)
C34 C35 C36 C31 -1.9(7)
C45 N44 C43 C48 -1.5(7)
C45 N44 C43 C42 178.4(4)
C43 N44 C45 C46 1.1(7)
N44 C45 C46 C47 0.2(8)
C45 C46 C47 C48 -1.1(7)
C46 C47 C48 C43 0.7(7)
N44 C43 C48 C47 0.7(7)
C42 C43 C48 C47 -179.2(4)
C55 N54 C53 C58 -0.3(6)
C55 N54 C53 C52 -179.2(4)
C53 N54 C55 C56 -0.4(7)
N54 C55 C56 C57 0.3(7)
C55 C56 C57 C58 0.5(7)
C56 C57 C58 C53 -1.1(7)
N54 C53 C58 C57 1.0(6)
C52 C53 C58 C57 179.9(4)
